data_7214227
loop_
_publ_author_name
'Wang, Yan-Ning'
'Li, Guang-Hua'
'Yang, Qing-Feng'
'Yu, Jie-Hui'
'Xu, Ji-Qing'

_publ_section_title
;
 New Zn2+ coordination polymers with mixed triazolate/tetrazolate and
 acylhydrazidate as linkers
;
_journal_issue 13
_journal_name_full CrystEngComm
_journal_page_first 2692
_journal_paper_doi 10.1039/c3ce42426j
_journal_volume 16
_journal_year 2014
_chemical_formula_sum 'C20 H18 N14 O6 Zn3'
_chemical_formula_weight 746.59
_chemical_name_systematic
; 
 ? 
;
_space_group_IT_number 15
_symmetry_cell_setting monoclinic
_symmetry_space_group_name_Hall '-C 2yc'
_symmetry_space_group_name_H-M 'C 1 2/c 1'
_atom_sites_solution_hydrogens geom
_atom_sites_solution_primary direct
_atom_sites_solution_secondary difmap
_audit_creation_method SHELXL-97
_cell_angle_alpha 90.00
_cell_angle_beta 96.553(4)
_cell_angle_gamma 90.00
_cell_formula_units_Z 4
_cell_length_a 13.7823(7)
_cell_length_b 9.7678(7)
_cell_length_c 20.5058(17)
_cell_measurement_temperature 293(2)
_cell_volume 2742.5(3)
_computing_cell_refinement 'Bruker SMAR'
_computing_data_collection 'Bruker SMAR'
_computing_data_reduction 'Bruker SMAR'
_computing_structure_refinement 'SHELXL-97 (Sheldrick, 1997)'
_computing_structure_solution 'SHELXS-97 (Sheldrick, 1990)'
_diffrn_ambient_temperature 293(2)
_diffrn_detector_area_resol_mean 9.00cm
_diffrn_measured_fraction_theta_full 0.998
_diffrn_measured_fraction_theta_max 0.998
_diffrn_measurement_method 'phi and omega scans'
_diffrn_radiation_monochromator graphite
_diffrn_radiation_source 'fine-focus sealed tube'
_diffrn_radiation_type MoK\a
_diffrn_radiation_wavelength 0.71073
_diffrn_reflns_av_R_equivalents 0.0436
_diffrn_reflns_av_sigmaI/netI 0.0335
_diffrn_reflns_limit_h_max 16
_diffrn_reflns_limit_h_min -16
_diffrn_reflns_limit_k_max 11
_diffrn_reflns_limit_k_min -11
_diffrn_reflns_limit_l_max 24
_diffrn_reflns_limit_l_min -15
_diffrn_reflns_number 7500
_diffrn_reflns_theta_full 24.98
_diffrn_reflns_theta_max 24.98
_diffrn_reflns_theta_min 2.56
_diffrn_standards_decay_% none
_diffrn_standards_interval_count none
_diffrn_standards_interval_time none
_diffrn_standards_number none
_exptl_absorpt_coefficient_mu 2.668
_exptl_absorpt_correction_T_max 0.766
_exptl_absorpt_correction_T_min 0.733
_exptl_absorpt_correction_type empirical
_exptl_absorpt_process_details SADABS
_exptl_crystal_colour colorless
_exptl_crystal_density_diffrn 1.808
_exptl_crystal_density_method 'not measured'
_exptl_crystal_description columnar
_exptl_crystal_F_000 1496
_exptl_crystal_size_max 0.12
_exptl_crystal_size_mid 0.11
_exptl_crystal_size_min 0.10
_refine_diff_density_max 0.665
_refine_diff_density_min -0.519
_refine_diff_density_rms 0.081
_refine_ls_extinction_method none
_refine_ls_goodness_of_fit_ref 1.050
_refine_ls_hydrogen_treatment constr
_refine_ls_matrix_type full
_refine_ls_number_parameters 195
_refine_ls_number_reflns 2405
_refine_ls_number_restraints 0
_refine_ls_restrained_S_all 1.050
_refine_ls_R_factor_all 0.0332
_refine_ls_R_factor_gt 0.0297
_refine_ls_shift/su_max 0.001
_refine_ls_shift/su_mean 0.000
_refine_ls_structure_factor_coef Fsqd
_refine_ls_weighting_details 'calc w=1/[\s^2^(Fo^2^)+(0.0470P)^2^+3.6758P] where P=(Fo^2^+2Fc^2^)/3'
_refine_ls_weighting_scheme calc
_refine_ls_wR_factor_gt 0.0793
_refine_ls_wR_factor_ref 0.0816
_reflns_number_gt 2176
_reflns_number_total 2405
_reflns_threshold_expression >2sigma(I)
_cod_data_source_file c3ce42426j2.cif
_cod_data_source_block 2
_cod_original_sg_symbol_H-M c2/c
_cod_database_code 7214227

loop_
_symmetry_equiv_pos_as_xyz
'x, y, z'
'-x, y, -z+1/2'
'x+1/2, y+1/2, z'
'-x+1/2, y+1/2, -z+1/2'
'-x, -y, -z'
'x, -y, z-1/2'
'-x+1/2, -y+1/2, -z'
'x+1/2, -y+1/2, z-1/2'

loop_
_atom_site_label
_atom_site_type_symbol
_atom_site_fract_x
_atom_site_fract_y
_atom_site_fract_z
_atom_site_U_iso_or_equiv
_atom_site_adp_type
_atom_site_occupancy
_atom_site_symmetry_multiplicity
_atom_site_calc_flag
_atom_site_refinement_flags
Zn1 Zn 0.18655(2) 0.12655(3) 0.668482(15) 0.02187(13) Uani 1 1 d .
Zn2 Zn 0.0000 0.05438(5) 0.7500 0.02379(14) Uani 1 2 d S
N1 N 0.20105(17) 0.0475(3) 0.57963(12) 0.0300(6) Uani 1 1 d .
N2 N 0.12553(18) 0.0235(3) 0.52960(12) 0.0360(6) Uani 1 1 d .
H2A H 0.0685 0.0523 0.5361 0.043 Uiso 1 1 calc R
N3 N 0.37744(16) 0.4462(2) 0.73074(13) 0.0304(6) Uani 1 1 d .
N4 N 0.29458(15) 0.4802(2) 0.76209(12) 0.0257(5) Uani 1 1 d .
N5 N 0.25921(16) 0.2985(2) 0.69756(12) 0.0263(5) Uani 1 1 d .
N6 N 0.1380(2) 0.3824(4) 0.75998(18) 0.0630(11) Uani 1 1 d .
H6A H 0.1204 0.4400 0.7881 0.076 Uiso 1 1 calc R
H6B H 0.0980 0.3202 0.7440 0.076 Uiso 1 1 calc R
N7 N 0.4118(2) 0.2838(4) 0.6526(2) 0.0773(14) Uani 1 1 d .
H7A H 0.4695 0.3163 0.6509 0.093 Uiso 1 1 calc R
H7B H 0.3920 0.2148 0.6286 0.093 Uiso 1 1 calc R
O1 O 0.35788(14) 0.0227(2) 0.61759(11) 0.0354(5) Uani 1 1 d .
O2 O 0.05792(16) -0.0604(3) 0.43304(11) 0.0520(7) Uani 1 1 d .
OH1 O 0.04764(13) 0.1639(2) 0.67998(9) 0.0252(4) Uani 1 1 d .
C1 C 0.4012(2) -0.1096(4) 0.50107(18) 0.0438(8) Uani 1 1 d .
H1A H 0.4528 -0.0992 0.5341 0.053 Uiso 1 1 calc R
C2 C 0.4164(3) -0.1701(5) 0.4433(2) 0.0602(11) Uani 1 1 d .
H2B H 0.4785 -0.2014 0.4374 0.072 Uiso 1 1 calc R
C3 C 0.3399(3) -0.1860(5) 0.39263(19) 0.0576(11) Uani 1 1 d .
H3B H 0.3518 -0.2251 0.3530 0.069 Uiso 1 1 calc R
C4 C 0.2476(3) -0.1435(4) 0.40173(17) 0.0445(8) Uani 1 1 d .
H4B H 0.1963 -0.1561 0.3687 0.053 Uiso 1 1 calc R
C5 C 0.2308(2) -0.0818(3) 0.46042(15) 0.0323(7) Uani 1 1 d .
C6 C 0.3076(2) -0.0627(3) 0.51069(15) 0.0303(6) Uani 1 1 d .
C7 C 0.2901(2) 0.0043(3) 0.57179(14) 0.0275(6) Uani 1 1 d .
C8 C 0.1330(2) -0.0394(4) 0.47282(15) 0.0352(7) Uani 1 1 d .
C9 C 0.3523(2) 0.3411(3) 0.69286(16) 0.0338(7) Uani 1 1 d .
C10 C 0.22763(19) 0.3897(3) 0.74104(15) 0.0287(6) Uani 1 1 d .

loop_
_atom_site_aniso_label
_atom_site_aniso_U_11
_atom_site_aniso_U_22
_atom_site_aniso_U_33
_atom_site_aniso_U_23
_atom_site_aniso_U_13
_atom_site_aniso_U_12
Zn1 0.01886(19) 0.0254(2) 0.0225(2) -0.00156(12) 0.00694(13) -0.00212(11)
Zn2 0.0159(2) 0.0258(3) 0.0312(3) 0.000 0.00953(18) 0.000
N1 0.0265(12) 0.0394(15) 0.0246(12) -0.0077(11) 0.0049(10) 0.0000(10)
N2 0.0240(12) 0.0552(17) 0.0290(14) -0.0107(12) 0.0035(10) 0.0043(11)
N3 0.0201(11) 0.0335(14) 0.0405(15) -0.0109(11) 0.0162(10) -0.0041(10)
N4 0.0187(11) 0.0297(13) 0.0302(13) -0.0058(10) 0.0096(9) -0.0007(9)
N5 0.0213(11) 0.0276(12) 0.0316(13) -0.0064(10) 0.0105(9) -0.0054(9)
N6 0.0264(14) 0.079(2) 0.089(3) -0.056(2) 0.0289(16) -0.0212(14)
N7 0.056(2) 0.071(2) 0.117(3) -0.060(2) 0.064(2) -0.0334(18)
O1 0.0284(11) 0.0433(13) 0.0340(12) -0.0078(10) 0.0016(9) -0.0049(9)
O2 0.0326(12) 0.091(2) 0.0313(12) -0.0236(13) 0.0001(10) 0.0066(12)
OH1 0.0183(9) 0.0324(11) 0.0259(10) 0.0014(8) 0.0070(7) -0.0009(8)
C1 0.0284(16) 0.054(2) 0.050(2) -0.0131(17) 0.0123(15) -0.0030(14)
C2 0.0354(19) 0.086(3) 0.063(3) -0.025(2) 0.0235(18) 0.0029(19)
C3 0.049(2) 0.080(3) 0.048(2) -0.027(2) 0.0242(18) -0.003(2)
C4 0.0428(19) 0.059(2) 0.0338(18) -0.0127(16) 0.0114(15) -0.0005(16)
C5 0.0335(16) 0.0368(17) 0.0280(16) -0.0051(13) 0.0099(12) -0.0016(13)
C6 0.0284(14) 0.0319(16) 0.0326(16) -0.0052(13) 0.0123(12) -0.0033(12)
C7 0.0264(14) 0.0292(15) 0.0285(15) 0.0015(12) 0.0097(12) -0.0042(12)
C8 0.0309(16) 0.0495(19) 0.0261(16) -0.0083(14) 0.0072(13) 0.0025(13)
C9 0.0284(15) 0.0340(17) 0.0428(18) -0.0098(14) 0.0202(13) -0.0076(12)
C10 0.0204(14) 0.0327(16) 0.0342(16) -0.0064(13) 0.0085(12) -0.0020(11)

loop_
_atom_type_symbol
_atom_type_description
_atom_type_scat_dispersion_real
_atom_type_scat_dispersion_imag
_atom_type_scat_source
C C 0.0033 0.0016 'International Tables Vol C Tables 4.2.6.8 and 6.1.1.4'
H H 0.0000 0.0000 'International Tables Vol C Tables 4.2.6.8 and 6.1.1.4'
N N 0.0061 0.0033 'International Tables Vol C Tables 4.2.6.8 and 6.1.1.4'
O O 0.0106 0.0060 'International Tables Vol C Tables 4.2.6.8 and 6.1.1.4'
Zn Zn 0.2839 1.4301 'International Tables Vol C Tables 4.2.6.8 and 6.1.1.4'

loop_
_geom_angle_atom_site_label_1
_geom_angle_atom_site_label_2
_geom_angle_atom_site_label_3
_geom_angle
_geom_angle_site_symmetry_1
_geom_angle_site_symmetry_3
OH1 Zn1 N1 112.00(9) . .
OH1 Zn1 N5 105.37(8) . .
N1 Zn1 N5 119.48(10) . .
OH1 Zn1 N4 95.44(8) . 4_546
N1 Zn1 N4 110.50(10) . 4_546
N5 Zn1 N4 111.32(10) . 4_546
OH1 Zn2 OH1 113.94(12) 2_556 .
OH1 Zn2 N3 95.01(9) 2_556 3_445
OH1 Zn2 N3 119.39(10) . 3_445
OH1 Zn2 N3 119.39(10) 2_556 4_546
OH1 Zn2 N3 95.01(9) . 4_546
N3 Zn2 N3 115.96(15) 3_445 4_546
C7 N1 N2 118.7(2) . .
C7 N1 Zn1 114.94(19) . .
N2 N1 Zn1 126.02(18) . .
C8 N2 N1 126.5(3) . .
C9 N3 N4 106.3(2) . .
C9 N3 Zn2 133.94(19) . 3
N4 N3 Zn2 119.71(17) . 3
C10 N4 N3 105.4(2) . .
C10 N4 Zn1 137.63(18) . 4_556
N3 N4 Zn1 116.31(16) . 4_556
C9 N5 C10 102.7(2) . .
C9 N5 Zn1 132.46(19) . .
C10 N5 Zn1 123.57(17) . .
Zn2 OH1 Zn1 113.18(9) . .
C2 C1 C6 120.0(3) . .
C1 C2 C3 121.0(3) . .
C4 C3 C2 119.8(3) . .
C3 C4 C5 119.9(3) . .
C4 C5 C6 120.5(3) . .
C4 C5 C8 121.5(3) . .
C6 C5 C8 118.0(3) . .
C1 C6 C5 118.8(3) . .
C1 C6 C7 120.8(3) . .
C5 C6 C7 120.4(3) . .
O1 C7 N1 118.8(3) . .
O1 C7 C6 121.6(3) . .
N1 C7 C6 119.6(3) . .
O2 C8 N2 120.2(3) . .
O2 C8 C5 123.2(3) . .
N2 C8 C5 116.6(3) . .
N3 C9 N7 123.3(3) . .
N3 C9 N5 112.6(2) . .
N7 C9 N5 124.0(3) . .
N4 C10 N6 125.2(3) . .
N4 C10 N5 112.9(2) . .
N6 C10 N5 121.9(3) . .

loop_
_geom_bond_atom_site_label_1
_geom_bond_atom_site_label_2
_geom_bond_distance
_geom_bond_site_symmetry_2
Zn1 OH1 1.9892(17) .
Zn1 N1 2.010(2) .
Zn1 N5 2.011(2) .
Zn1 N4 2.013(2) 4_546
Zn2 OH1 1.9627(19) 2_556
Zn2 OH1 1.9627(19) .
Zn2 N3 1.994(2) 3_445
Zn2 N3 1.994(2) 4_546
N1 C7 1.325(4) .
N1 N2 1.395(3) .
N2 C8 1.331(4) .
N3 C9 1.310(4) .
N3 N4 1.413(3) .
N3 Zn2 1.994(2) 3
N4 C10 1.315(4) .
N4 Zn1 2.013(2) 4_556
N5 C9 1.362(3) .
N5 C10 1.366(4) .
N6 C10 1.339(4) .
N7 C9 1.350(4) .
O1 C7 1.260(4) .
O2 C8 1.259(4) .
C1 C2 1.361(5) .
C1 C6 1.403(4) .
C2 C3 1.402(6) .
C3 C4 1.372(5) .
C4 C5 1.389(4) .
C5 C6 1.403(4) .
C5 C8 1.460(4) .
C6 C7 1.458(4) .
